data_7053193
loop_
_publ_author_name
'Marets, N.'
'Bulach, V.'
'Hosseini, M. W.'

_publ_section_title
;
 Molecular tectonics: chiral 1- and 2-D zinc coordination networks based
 on chiral porphyrins bearing pyridyl and ethynylpyridyl appended units
;
_journal_issue 11
_journal_name_full 'New Journal of Chemistry'
_journal_page_first 3549
_journal_paper_doi 10.1039/c3nj00591g
_journal_volume 37
_journal_year 2013
_chemical_formula_sum 'C50 H44 N6 O2'
_chemical_formula_weight 760.91
_chemical_name_systematic
; 
 ? 
;
_space_group_IT_number 1
_symmetry_cell_setting triclinic
_symmetry_space_group_name_Hall 'P 1'
_symmetry_space_group_name_H-M 'P 1'
_atom_sites_solution_hydrogens geom
_atom_sites_solution_primary direct
_atom_sites_solution_secondary difmap
_audit_creation_method SHELXL-97
_cell_angle_alpha 81.361(4)
_cell_angle_beta 80.936(5)
_cell_angle_gamma 76.921(5)
_cell_formula_units_Z 1
_cell_length_a 6.6076(9)
_cell_length_b 10.4384(16)
_cell_length_c 14.810(2)
_cell_measurement_reflns_used 1309
_cell_measurement_temperature 173(2)
_cell_measurement_theta_max 23.79
_cell_measurement_theta_min 2.59
_cell_volume 975.6(2)
_computing_cell_refinement 'Bruker SAINT'
_computing_data_collection 'Bruker APEX2'
_computing_data_reduction 'Bruker SAINT'
_computing_molecular_graphics 'Bruker SHELXTL'
_computing_publication_material 'Bruker SHELXTL'
_computing_structure_refinement 'SHELXL-97 (Sheldrick, 2008)'
_computing_structure_solution 'SHELXS-97 (Sheldrick, 2008)'
_diffrn_ambient_temperature 173(2)
_diffrn_measured_fraction_theta_full 0.970
_diffrn_measured_fraction_theta_max 0.970
_diffrn_measurement_device_type 'Bruker APEX-II CCD'
_diffrn_measurement_method '\f and \w scans'
_diffrn_radiation_monochromator graphite
_diffrn_radiation_source 'fine-focus sealed tube'
_diffrn_radiation_type MoK\a
_diffrn_radiation_wavelength 0.71073
_diffrn_reflns_av_R_equivalents 0.0462
_diffrn_reflns_av_sigmaI/netI 0.1266
_diffrn_reflns_limit_h_max 9
_diffrn_reflns_limit_h_min -7
_diffrn_reflns_limit_k_max 14
_diffrn_reflns_limit_k_min -14
_diffrn_reflns_limit_l_max 20
_diffrn_reflns_limit_l_min -19
_diffrn_reflns_number 12665
_diffrn_reflns_theta_full 30.19
_diffrn_reflns_theta_max 30.19
_diffrn_reflns_theta_min 1.39
_exptl_absorpt_coefficient_mu 0.080
_exptl_absorpt_correction_T_max 0.9936
_exptl_absorpt_correction_T_min 0.9880
_exptl_absorpt_correction_type multi-scan
_exptl_absorpt_process_details sadabs
_exptl_crystal_colour red
_exptl_crystal_density_diffrn 1.295
_exptl_crystal_density_meas ?
_exptl_crystal_density_method 'not measured'
_exptl_crystal_description needle
_exptl_crystal_F_000 402
_exptl_crystal_size_max 0.15
_exptl_crystal_size_mid 0.08
_exptl_crystal_size_min 0.08
_refine_diff_density_max 0.305
_refine_diff_density_min -0.465
_refine_diff_density_rms 0.081
_refine_ls_abs_structure_details 'Flack H D (1983), Acta Cryst. A39, 876-881'
_refine_ls_abs_structure_Flack 0(3)
_refine_ls_extinction_method none
_refine_ls_goodness_of_fit_ref 1.006
_refine_ls_hydrogen_treatment constr
_refine_ls_matrix_type full
_refine_ls_number_parameters 527
_refine_ls_number_reflns 8796
_refine_ls_number_restraints 3
_refine_ls_restrained_S_all 1.006
_refine_ls_R_factor_all 0.1556
_refine_ls_R_factor_gt 0.0666
_refine_ls_shift/su_max 0.008
_refine_ls_shift/su_mean 0.001
_refine_ls_structure_factor_coef Fsqd
_refine_ls_weighting_details 'calc w=1/[\s^2^(Fo^2^)+(0.0650P)^2^+0.0598P] where P=(Fo^2^+2Fc^2^)/3'
_refine_ls_weighting_scheme calc
_refine_ls_wR_factor_gt 0.1306
_refine_ls_wR_factor_ref 0.1755
_reflns_number_gt 4496
_reflns_number_total 8796
_reflns_threshold_expression >2sigma(I)
_cod_data_source_file c3nj00591g.txt
_cod_data_source_block compound(R,R)-1
_cod_depositor_comments
;
The following automatic conversions were performed:

'_symmetry_cell_setting' value 'Triclinic' changed to 'triclinic'
according to /home/saulius/struct/CIF-dictionaries/cif_core.dic
dictionary named 'cif_core.dic' version 2.4.2 from 2011-04-26.

Automatic conversion script
Id: cif_fix_values 1891 2012-01-12 08:04:46Z andrius 

The following automatic conversions were performed:

'_exptl_crystal_density_meas' value 'none' was changed to '?' - the
value is perceived as not measured.

Automatic conversion script
Id: cif_fix_values 3008 2015-01-20 13:52:24Z robertas 
;
_cod_original_cell_volume 975.6(3)
_cod_original_sg_symbol_H-M P1
_cod_database_code 7053193

loop_
_symmetry_equiv_pos_as_xyz
'x, y, z'

loop_
_atom_site_label
_atom_site_type_symbol
_atom_site_fract_x
_atom_site_fract_y
_atom_site_fract_z
_atom_site_U_iso_or_equiv
_atom_site_adp_type
_atom_site_occupancy
_atom_site_symmetry_multiplicity
_atom_site_calc_flag
_atom_site_refinement_flags
N1 N 0.6670(9) 0.5615(5) 1.0207(4) 0.0232(13) Uani 1 1 d .
H1A H 0.7656 0.5059 0.9907 0.028 Uiso 1 1 calc R
N2 N 0.7390(8) 0.4655(5) 0.8364(4) 0.0222(14) Uani 1 1 d .
N3 N 1.1544(8) 0.3242(5) 0.8744(4) 0.0193(13) Uani 1 1 d .
H3A H 1.0525 0.3783 0.9040 0.023 Uiso 1 1 calc R
N4 N 1.0894(9) 0.4121(5) 1.0522(3) 0.0219(13) Uani 1 1 d .
C1 C 0.6712(11) 0.5888(6) 1.1062(5) 0.0245(17) Uani 1 1 d .
C2 C 0.4781(11) 0.6815(6) 1.1307(5) 0.0264(17) Uani 1 1 d .
H2 H 0.4355 0.7166 1.1879 0.032 Uiso 1 1 calc R
C3 C 0.3688(10) 0.7092(6) 1.0573(4) 0.0186(14) Uani 1 1 d .
H3 H 0.2375 0.7684 1.0524 0.022 Uiso 1 1 calc R
C4 C 0.4935(12) 0.6301(6) 0.9879(4) 0.0250(16) Uani 1 1 d .
C5 C 0.4348(10) 0.6283(6) 0.9002(5) 0.0197(15) Uani 1 1 d .
C6 C 0.5464(10) 0.5503(6) 0.8316(5) 0.0234(16) Uani 1 1 d .
C7 C 0.4904(11) 0.5515(7) 0.7444(5) 0.0266(17) Uani 1 1 d .
H7 H 0.3656 0.6020 0.7222 0.032 Uiso 1 1 calc R
C8 C 0.6439(12) 0.4684(6) 0.6964(5) 0.0256(17) Uani 1 1 d .
H8 H 0.6435 0.4481 0.6360 0.031 Uiso 1 1 calc R
C9 C 0.8074(12) 0.4167(7) 0.7541(5) 0.0245(17) Uani 1 1 d .
C10 C 1.0039(10) 0.3361(6) 0.7305(4) 0.0189(15) Uani 1 1 d .
C11 C 1.1658(10) 0.2920(6) 0.7858(4) 0.0196(16) Uani 1 1 d .
C12 C 1.3593(11) 0.2010(7) 0.7616(5) 0.0260(16) Uani 1 1 d .
H12 H 1.4035 0.1646 0.7050 0.031 Uiso 1 1 calc R
C13 C 1.4656(13) 0.1775(7) 0.8351(5) 0.0342(19) Uani 1 1 d .
H13 H 1.5999 0.1217 0.8390 0.041 Uiso 1 1 calc R
C14 C 1.3409(10) 0.2514(6) 0.9065(5) 0.0192(15) Uani 1 1 d .
C15 C 1.3982(12) 0.2512(6) 0.9926(5) 0.0238(16) Uani 1 1 d .
C16 C 1.2834(11) 0.3282(6) 1.0591(4) 0.0222(16) Uani 1 1 d .
C17 C 1.3387(12) 0.3284(7) 1.1515(5) 0.0257(17) Uani 1 1 d .
H17 H 1.4651 0.2821 1.1743 0.031 Uiso 1 1 calc R
C18 C 1.1776(12) 0.4061(7) 1.1978(5) 0.0283(17) Uani 1 1 d .
H18 H 1.1674 0.4218 1.2601 0.034 Uiso 1 1 calc R
C19 C 1.0247(10) 0.4608(6) 1.1366(5) 0.0198(15) Uani 1 1 d .
C20 C 0.8307(12) 0.5428(6) 1.1627(5) 0.0255(17) Uani 1 1 d .
C21 C 0.2432(10) 0.7277(6) 0.8739(4) 0.0194(15) Uani 1 1 d .
C22 C 0.2409(12) 0.8620(7) 0.8613(5) 0.0295(18) Uani 1 1 d .
H22 H 0.3587 0.8941 0.8704 0.035 Uiso 1 1 calc R
C23 C 0.0600(11) 0.9493(7) 0.8345(5) 0.034(2) Uani 1 1 d .
H23 H 0.0592 1.0414 0.8268 0.041 Uiso 1 1 calc R
N5 N -0.1093(10) 0.9131(5) 0.8192(5) 0.0340(16) Uani 1 1 d .
C24 C -0.1079(11) 0.7843(7) 0.8336(5) 0.0318(18) Uani 1 1 d .
H24 H -0.2304 0.7557 0.8264 0.038 Uiso 1 1 calc R
C25 C 0.0658(12) 0.6888(7) 0.8588(5) 0.0282(17) Uani 1 1 d .
H25 H 0.0619 0.5974 0.8655 0.034 Uiso 1 1 calc R
C26 C 1.0392(11) 0.2896(7) 0.6363(4) 0.0222(16) Uani 1 1 d .
C27 C 1.1883(13) 0.3304(7) 0.5687(5) 0.036(2) Uani 1 1 d .
H27 H 1.2650 0.3908 0.5817 0.044 Uiso 1 1 calc R
C28 C 1.2304(12) 0.2862(7) 0.4821(5) 0.0323(19) Uani 1 1 d .
H28 H 1.3380 0.3131 0.4379 0.039 Uiso 1 1 calc R
C29 C 1.1136(14) 0.2029(8) 0.4616(5) 0.0351(19) Uani 1 1 d .
C30 C 0.9585(12) 0.1647(7) 0.5289(5) 0.0320(18) Uani 1 1 d .
H30 H 0.8760 0.1082 0.5153 0.038 Uiso 1 1 calc R
C31 C 0.9236(12) 0.2072(7) 0.6135(5) 0.0334(19) Uani 1 1 d .
H31 H 0.8170 0.1795 0.6580 0.040 Uiso 1 1 calc R
O1 O 1.1724(8) 0.1590(5) 0.3770(3) 0.0359(12) Uani 1 1 d .
C32 C 1.0579(13) 0.0716(8) 0.3498(5) 0.0367(19) Uani 1 1 d .
H32 H 1.0229 0.0062 0.4034 0.044 Uiso 1 1 calc R
C33 C 0.8598(13) 0.1535(8) 0.3156(5) 0.043(2) Uani 1 1 d .
H33A H 0.7934 0.2197 0.3584 0.052 Uiso 1 1 calc R
H33B H 0.8960 0.2021 0.2546 0.052 Uiso 1 1 calc R
C34 C 0.7075(9) 0.0726(6) 0.3074(4) 0.0593(17) Uani 1 1 d .
H34A H 0.7664 0.0135 0.2600 0.089 Uiso 1 1 calc R
H34B H 0.5774 0.1310 0.2902 0.089 Uiso 1 1 calc R
H34C H 0.6778 0.0197 0.3665 0.089 Uiso 1 1 calc R
C35 C 1.2090(14) -0.0007(8) 0.2742(5) 0.049(2) Uani 1 1 d .
H35A H 1.2605 0.0646 0.2267 0.074 Uiso 1 1 calc R
H35B H 1.1348 -0.0531 0.2465 0.074 Uiso 1 1 calc R
H35C H 1.3276 -0.0594 0.3015 0.074 Uiso 1 1 calc R
C36 C 1.5912(12) 0.1550(7) 1.0178(5) 0.0253(17) Uani 1 1 d .
C37 C 1.7681(12) 0.1940(7) 1.0340(5) 0.0296(18) Uani 1 1 d .
H37 H 1.7730 0.2853 1.0271 0.036 Uiso 1 1 calc R
C38 C 1.9361(11) 0.0992(7) 1.0601(5) 0.0307(18) Uani 1 1 d .
H38 H 2.0543 0.1286 1.0718 0.037 Uiso 1 1 calc R
N6 N 1.9457(10) -0.0315(6) 1.0702(4) 0.0321(16) Uani 1 1 d .
C39 C 1.7717(13) -0.0692(7) 1.0559(5) 0.034(2) Uani 1 1 d .
H39 H 1.7708 -0.1611 1.0642 0.041 Uiso 1 1 calc R
C40 C 1.5975(12) 0.0178(6) 1.0300(5) 0.0278(18) Uani 1 1 d .
H40 H 1.4800 -0.0142 1.0202 0.033 Uiso 1 1 calc R
C41 C 0.7905(11) 0.5854(6) 1.2557(5) 0.0258(17) Uani 1 1 d .
C42 C 0.9123(12) 0.6640(6) 1.2804(5) 0.0259(17) Uani 1 1 d .
H42 H 1.0193 0.6914 1.2361 0.031 Uiso 1 1 calc R
C43 C 0.8822(13) 0.7042(7) 1.3692(5) 0.0350(19) Uani 1 1 d .
H43 H 0.9707 0.7554 1.3849 0.042 Uiso 1 1 calc R
C44 C 0.7243(13) 0.6686(7) 1.4322(5) 0.0300(18) Uani 1 1 d .
C45 C 0.6004(12) 0.5885(7) 1.4092(5) 0.0332(19) Uani 1 1 d .
H45 H 0.4937 0.5613 1.4539 0.040 Uiso 1 1 calc R
C46 C 0.6316(10) 0.5489(6) 1.3231(5) 0.0228(15) Uani 1 1 d .
H46 H 0.5444 0.4959 1.3086 0.027 Uiso 1 1 calc R
O2 O 0.6765(9) 0.7021(5) 1.5199(4) 0.0448(15) Uani 1 1 d .
C47 C 0.7834(13) 0.7911(7) 1.5510(5) 0.0370(19) Uani 1 1 d .
H47 H 0.8147 0.8583 1.4980 0.044 Uiso 1 1 calc R
C48 C 0.6346(13) 0.8600(8) 1.6223(6) 0.042(2) Uani 1 1 d .
H48A H 0.7049 0.9181 1.6480 0.050 Uiso 1 1 calc R
H48B H 0.5944 0.7936 1.6731 0.050 Uiso 1 1 calc R
C49 C 0.4370(9) 0.9434(6) 1.5853(4) 0.0543(16) Uani 1 1 d .
H49A H 0.4720 1.0203 1.5443 0.081 Uiso 1 1 calc R
H49B H 0.3333 0.9737 1.6368 0.081 Uiso 1 1 calc R
H49C H 0.3790 0.8899 1.5511 0.081 Uiso 1 1 calc R
C50 C 0.9906(14) 0.7158(8) 1.5845(6) 0.056(3) Uani 1 1 d .
H50A H 0.9644 0.6424 1.6314 0.084 Uiso 1 1 calc R
H50B H 1.0525 0.7761 1.6111 0.084 Uiso 1 1 calc R
H50C H 1.0873 0.6807 1.5324 0.084 Uiso 1 1 calc R

loop_
_atom_site_aniso_label
_atom_site_aniso_U_11
_atom_site_aniso_U_22
_atom_site_aniso_U_33
_atom_site_aniso_U_23
_atom_site_aniso_U_13
_atom_site_aniso_U_12
N1 0.020(3) 0.019(3) 0.027(3) 0.001(2) -0.002(2) -0.001(2)
N2 0.019(3) 0.019(3) 0.027(3) 0.002(2) -0.012(3) 0.001(2)
N3 0.014(3) 0.020(3) 0.022(3) -0.010(2) -0.004(2) 0.006(2)
N4 0.027(3) 0.019(3) 0.017(3) -0.007(2) 0.004(2) 0.001(2)
C1 0.024(4) 0.020(3) 0.027(4) -0.002(3) 0.001(3) -0.002(3)
C2 0.031(4) 0.024(3) 0.018(3) -0.001(3) 0.000(3) 0.005(3)
C3 0.014(3) 0.020(3) 0.019(3) -0.010(2) 0.004(3) 0.003(2)
C4 0.032(4) 0.021(3) 0.018(3) 0.001(3) -0.003(3) 0.001(3)
C5 0.010(4) 0.018(3) 0.030(4) -0.003(3) -0.004(3) 0.000(3)
C6 0.013(4) 0.019(3) 0.038(4) -0.008(3) -0.007(3) 0.004(3)
C7 0.014(4) 0.028(4) 0.036(4) -0.001(3) -0.011(3) 0.001(3)
C8 0.034(5) 0.022(3) 0.024(4) -0.003(3) -0.013(3) -0.007(3)
C9 0.034(5) 0.020(3) 0.019(3) -0.003(3) -0.004(3) -0.004(3)
C10 0.016(4) 0.024(3) 0.018(3) -0.003(3) -0.001(3) -0.009(3)
C11 0.018(4) 0.019(3) 0.020(3) -0.003(3) -0.004(3) -0.001(3)
C12 0.017(4) 0.029(4) 0.034(4) -0.014(3) -0.002(3) -0.005(3)
C13 0.034(5) 0.026(3) 0.039(4) 0.004(3) -0.011(4) 0.000(3)
C14 0.009(3) 0.018(3) 0.030(4) -0.005(3) -0.002(3) -0.001(3)
C15 0.029(4) 0.017(3) 0.025(4) 0.002(3) -0.009(3) -0.003(3)
C16 0.033(5) 0.020(3) 0.015(3) 0.005(3) -0.008(3) -0.011(3)
C17 0.031(4) 0.028(4) 0.019(3) -0.001(3) -0.011(3) -0.005(3)
C18 0.026(4) 0.032(4) 0.024(4) -0.007(3) -0.007(3) 0.004(3)
C19 0.014(4) 0.020(3) 0.025(4) 0.000(3) -0.007(3) -0.002(3)
C20 0.034(5) 0.017(3) 0.023(4) 0.001(3) -0.005(3) 0.000(3)
C21 0.013(4) 0.019(3) 0.021(3) 0.006(2) -0.005(3) 0.004(3)
C22 0.028(5) 0.027(4) 0.034(4) -0.004(3) -0.013(4) -0.001(3)
C23 0.024(5) 0.025(4) 0.048(5) 0.002(3) -0.009(4) 0.004(3)
N5 0.029(4) 0.020(3) 0.050(4) -0.001(3) -0.007(3) 0.002(3)
C24 0.017(4) 0.032(4) 0.038(4) 0.011(3) 0.001(3) 0.000(3)
C25 0.031(5) 0.023(3) 0.029(4) -0.001(3) -0.004(3) -0.004(3)
C26 0.024(4) 0.028(3) 0.016(3) -0.012(3) -0.005(3) -0.001(3)
C27 0.055(6) 0.029(4) 0.028(4) -0.006(3) -0.006(4) -0.014(4)
C28 0.043(5) 0.037(4) 0.017(3) -0.007(3) 0.007(3) -0.015(4)
C29 0.038(5) 0.034(4) 0.030(4) -0.004(3) 0.000(4) -0.004(3)
C30 0.030(4) 0.039(4) 0.029(4) -0.007(3) 0.005(3) -0.014(3)
C31 0.029(4) 0.032(4) 0.037(4) -0.010(3) 0.011(3) -0.008(3)
O1 0.041(3) 0.048(3) 0.024(2) -0.016(2) 0.003(2) -0.017(2)
C32 0.041(5) 0.045(4) 0.031(4) -0.011(3) -0.012(3) -0.016(3)
C33 0.056(5) 0.050(4) 0.029(4) -0.005(3) -0.009(4) -0.018(4)
C34 0.045(4) 0.074(4) 0.053(4) 0.003(3) -0.005(3) -0.008(3)
C35 0.066(6) 0.050(4) 0.032(4) -0.026(3) 0.018(4) -0.014(4)
C36 0.030(5) 0.027(3) 0.023(4) -0.008(3) -0.004(3) -0.010(3)
C37 0.022(4) 0.023(3) 0.045(5) 0.004(3) -0.013(4) -0.006(3)
C38 0.019(4) 0.039(4) 0.042(4) -0.012(3) -0.015(4) -0.010(3)
N6 0.023(4) 0.040(4) 0.029(3) 0.001(3) -0.012(3) 0.006(3)
C39 0.050(6) 0.017(3) 0.036(4) -0.006(3) -0.015(4) 0.003(3)
C40 0.026(4) 0.017(3) 0.042(5) -0.004(3) -0.008(4) -0.004(3)
C41 0.024(4) 0.020(3) 0.030(4) 0.005(3) -0.007(3) 0.000(3)
C42 0.031(4) 0.031(4) 0.020(3) -0.008(3) -0.009(3) -0.008(3)
C43 0.043(5) 0.036(4) 0.035(4) -0.013(3) -0.013(4) -0.016(4)
C44 0.042(5) 0.033(4) 0.018(3) -0.011(3) -0.004(3) -0.007(3)
C45 0.033(5) 0.033(4) 0.035(4) 0.000(3) -0.003(4) -0.014(4)
C46 0.016(4) 0.029(4) 0.025(4) -0.004(3) -0.002(3) -0.008(3)
O2 0.070(4) 0.040(3) 0.030(3) -0.011(2) 0.005(3) -0.027(3)
C47 0.053(5) 0.026(3) 0.030(4) -0.004(3) 0.004(3) -0.008(3)
C48 0.044(5) 0.039(3) 0.047(5) -0.007(3) -0.016(4) -0.008(3)
C49 0.055(4) 0.046(3) 0.054(4) -0.015(3) -0.009(3) 0.014(3)
C50 0.043(5) 0.053(5) 0.070(6) -0.004(4) -0.022(5) -0.001(4)

loop_
_atom_type_symbol
_atom_type_description
_atom_type_scat_dispersion_real
_atom_type_scat_dispersion_imag
_atom_type_scat_source
C C 0.0033 0.0016 'International Tables Vol C Tables 4.2.6.8 and 6.1.1.4'
H H 0.0000 0.0000 'International Tables Vol C Tables 4.2.6.8 and 6.1.1.4'
N N 0.0061 0.0033 'International Tables Vol C Tables 4.2.6.8 and 6.1.1.4'
O O 0.0106 0.0060 'International Tables Vol C Tables 4.2.6.8 and 6.1.1.4'

loop_
_geom_angle_atom_site_label_1
_geom_angle_atom_site_label_2
_geom_angle_atom_site_label_3
_geom_angle
C4 N1 C1 110.6(6)
C4 N1 H1A 124.7
C1 N1 H1A 124.7
C9 N2 C6 109.2(5)
C11 N3 C14 105.0(5)
C11 N3 H3A 127.5
C14 N3 H3A 127.5
C16 N4 C19 106.4(5)
N1 C1 C20 128.6(6)
N1 C1 C2 107.0(6)
C20 C1 C2 124.4(6)
C3 C2 C1 107.8(6)
C3 C2 H2 126.1
C1 C2 H2 126.1
C2 C3 C4 105.8(6)
C2 C3 H3 127.1
C4 C3 H3 127.1
N1 C4 C5 126.9(6)
N1 C4 C3 108.8(6)
C5 C4 C3 124.3(6)
C6 C5 C4 126.7(6)
C6 C5 C21 116.0(6)
C4 C5 C21 117.1(6)
N2 C6 C7 107.7(6)
N2 C6 C5 125.7(6)
C7 C6 C5 126.4(6)
C8 C7 C6 108.7(6)
C8 C7 H7 125.6
C6 C7 H7 125.6
C7 C8 C9 107.3(6)
C7 C8 H8 126.4
C9 C8 H8 126.4
N2 C9 C10 125.6(6)
N2 C9 C8 106.9(6)
C10 C9 C8 127.4(6)
C11 C10 C9 126.8(6)
C11 C10 C26 117.5(6)
C9 C10 C26 115.6(5)
N3 C11 C10 124.1(6)
N3 C11 C12 110.7(5)
C10 C11 C12 125.1(6)
C13 C12 C11 106.7(7)
C13 C12 H12 126.7
C11 C12 H12 126.7
C12 C13 C14 108.4(7)
C12 C13 H13 125.8
C14 C13 H13 125.8
C15 C14 N3 125.8(6)
C15 C14 C13 125.1(6)
N3 C14 C13 109.1(6)
C16 C15 C14 124.8(6)
C16 C15 C36 117.4(6)
C14 C15 C36 117.6(6)
C15 C16 N4 125.7(6)
C15 C16 C17 126.0(6)
N4 C16 C17 108.1(6)
C18 C17 C16 107.5(6)
C18 C17 H17 126.2
C16 C17 H17 126.2
C17 C18 C19 107.7(6)
C17 C18 H18 126.1
C19 C18 H18 126.1
N4 C19 C20 126.1(6)
N4 C19 C18 110.1(6)
C20 C19 C18 123.6(6)
C1 C20 C19 124.6(6)
C1 C20 C41 117.1(6)
C19 C20 C41 118.3(6)
C22 C21 C25 117.4(6)
C22 C21 C5 120.9(6)
C25 C21 C5 121.7(6)
C21 C22 C23 118.2(7)
C21 C22 H22 120.9
C23 C22 H22 120.9
N5 C23 C22 124.9(7)
N5 C23 H23 117.6
C22 C23 H23 117.6
C23 N5 C24 116.6(6)
N5 C24 C25 123.0(7)
N5 C24 H24 118.5
C25 C24 H24 118.5
C21 C25 C24 119.9(6)
C21 C25 H25 120.1
C24 C25 H25 120.1
C31 C26 C27 117.2(7)
C31 C26 C10 122.1(7)
C27 C26 C10 120.6(6)
C26 C27 C28 122.3(7)
C26 C27 H27 118.8
C28 C27 H27 118.8
C29 C28 C27 119.1(8)
C29 C28 H28 120.5
C27 C28 H28 120.5
O1 C29 C28 115.2(7)
O1 C29 C30 126.1(8)
C28 C29 C30 118.6(8)
C31 C30 C29 121.1(8)
C31 C30 H30 119.5
C29 C30 H30 119.4
C30 C31 C26 121.5(8)
C30 C31 H31 119.2
C26 C31 H31 119.2
C29 O1 C32 118.8(7)
O1 C32 C33 108.8(6)
O1 C32 C35 105.0(7)
C33 C32 C35 112.8(6)
O1 C32 H32 110.0
C33 C32 H32 110.0
C35 C32 H32 110.0
C34 C33 C32 112.8(6)
C34 C33 H33A 109.0
C32 C33 H33A 109.0
C34 C33 H33B 109.0
C32 C33 H33B 109.0
H33A C33 H33B 107.8
C33 C34 H34A 109.5
C33 C34 H34B 109.5
H34A C34 H34B 109.5
C33 C34 H34C 109.5
H34A C34 H34C 109.5
H34B C34 H34C 109.5
C32 C35 H35A 109.5
C32 C35 H35B 109.5
H35A C35 H35B 109.5
C32 C35 H35C 109.5
H35A C35 H35C 109.5
H35B C35 H35C 109.5
C37 C36 C40 116.5(6)
C37 C36 C15 122.9(6)
C40 C36 C15 120.5(6)
C38 C37 C36 119.2(6)
C38 C37 H37 120.4
C36 C37 H37 120.4
N6 C38 C37 124.9(7)
N6 C38 H38 117.6
C37 C38 H38 117.6
C38 N6 C39 115.7(6)
N6 C39 C40 123.4(7)
N6 C39 H39 118.3
C40 C39 H39 118.3
C39 C40 C36 120.2(7)
C39 C40 H40 119.9
C36 C40 H40 119.9
C42 C41 C46 117.0(7)
C42 C41 C20 120.4(7)
C46 C41 C20 122.6(7)
C41 C42 C43 122.2(8)
C41 C42 H42 118.9
C43 C42 H42 118.9
C44 C43 C42 119.0(7)
C44 C43 H43 120.5
C42 C43 H43 120.5
O2 C44 C43 125.1(8)
O2 C44 C45 115.1(7)
C43 C44 C45 119.8(7)
C46 C45 C44 120.8(8)
C46 C45 H45 119.6
C44 C45 H45 119.6
C45 C46 C41 121.1(7)
C45 C46 H46 119.4
C41 C46 H46 119.4
C44 O2 C47 120.9(7)
O2 C47 C48 106.6(7)
O2 C47 C50 111.0(6)
C48 C47 C50 113.7(7)
O2 C47 H47 108.4
C48 C47 H47 108.4
C50 C47 H47 108.4
C47 C48 C49 112.7(6)
C47 C48 H48A 109.0
C49 C48 H48A 109.0
C47 C48 H48B 109.1
C49 C48 H48B 109.0
H48A C48 H48B 107.8
C48 C49 H49A 109.5
C48 C49 H49B 109.5
H49A C49 H49B 109.5
C48 C49 H49C 109.5
H49A C49 H49C 109.5
H49B C49 H49C 109.5
C47 C50 H50A 109.5
C47 C50 H50B 109.5
H50A C50 H50B 109.5
C47 C50 H50C 109.5
H50A C50 H50C 109.5
H50B C50 H50C 109.5

loop_
_geom_bond_atom_site_label_1
_geom_bond_atom_site_label_2
_geom_bond_distance
N1 C4 1.327(8)
N1 C1 1.344(8)
N1 H1A 0.8800
N2 C9 1.362(8)
N2 C6 1.381(8)
N3 C11 1.389(8)
N3 C14 1.405(7)
N3 H3A 0.8800
N4 C16 1.388(8)
N4 C19 1.389(8)
C1 C20 1.404(9)
C1 C2 1.448(9)
C2 C3 1.359(8)
C2 H2 0.9500
C3 C4 1.448(9)
C3 H3 0.9500
C4 C5 1.418(9)
C5 C6 1.408(9)
C5 C21 1.506(8)
C6 C7 1.396(9)
C7 C8 1.358(10)
C7 H7 0.9500
C8 C9 1.442(9)
C8 H8 0.9500
C9 C10 1.402(9)
C10 C11 1.402(8)
C10 C26 1.513(9)
C11 C12 1.440(9)
C12 C13 1.349(9)
C12 H12 0.9500
C13 C14 1.441(10)
C13 H13 0.9500
C14 C15 1.386(9)
C15 C16 1.384(9)
C15 C36 1.494(10)
C16 C17 1.471(8)
C17 C18 1.345(10)
C17 H17 0.9500
C18 C19 1.428(9)
C18 H18 0.9500
C19 C20 1.404(9)
C20 C41 1.477(10)
C21 C22 1.383(9)
C21 C25 1.384(9)
C22 C23 1.401(9)
C22 H22 0.9500
C23 N5 1.320(9)
C23 H23 0.9500
N5 C24 1.327(8)
C24 C25 1.398(9)
C24 H24 0.9500
C25 H25 0.9500
C26 C31 1.379(10)
C26 C27 1.380(10)
C27 C28 1.393(9)
C27 H27 0.9500
C28 C29 1.379(11)
C28 H28 0.9500
C29 O1 1.367(9)
C29 C30 1.395(11)
C30 C31 1.360(10)
C30 H30 0.9500
C31 H31 0.9500
O1 C32 1.444(9)
C32 C33 1.508(10)
C32 C35 1.542(10)
C32 H32 1.0000
C33 C34 1.481(10)
C33 H33A 0.9900
C33 H33B 0.9900
C34 H34A 0.9800
C34 H34B 0.9800
C34 H34C 0.9800
C35 H35A 0.9800
C35 H35B 0.9800
C35 H35C 0.9800
C36 C37 1.387(9)
C36 C40 1.408(9)
C37 C38 1.372(9)
C37 H37 0.9500
C38 N6 1.338(9)
C38 H38 0.9500
N6 C39 1.353(9)
C39 C40 1.362(9)
C39 H39 0.9500
C40 H40 0.9500
C41 C42 1.391(10)
C41 C46 1.407(9)
C42 C43 1.411(9)
C42 H42 0.9500
C43 C44 1.364(11)
C43 H43 0.9500
C44 O2 1.365(8)
C44 C45 1.404(11)
C45 C46 1.370(9)
C45 H45 0.9500
C46 H46 0.9500
O2 C47 1.450(9)
C47 C48 1.477(11)
C47 C50 1.532(11)
C47 H47 1.0000
C48 C49 1.527(8)
C48 H48A 0.9900
C48 H48B 0.9900
C49 H49A 0.9800
C49 H49B 0.9800
C49 H49C 0.9800
C50 H50A 0.9800
C50 H50B 0.9800
C50 H50C 0.9800
